data_7103081
loop_
_publ_author_name
'Banerjee, Moloy'
'Vyas, Vijay S'
'Lindeman, Sergey V'
'Rathore, Rajendra'

_publ_section_title
;
 Isolation and X-ray structural characterization of
 tetraisopropylpyrene cation radical.
;
_journal_issue 16
_journal_name_full 'Chemical communications (Cambridge, England)'
_journal_page_first 1889
_journal_page_last 1891
_journal_paper_doi 10.1039/b800168e
_journal_year 2008
_chemical_formula_sum 'C42 H50 Cl6 Sb'
_chemical_formula_weight 889.27
_chemical_name_systematic
;
?
;
_space_group_IT_number 62
_symmetry_cell_setting orthorhombic
_symmetry_space_group_name_Hall '-P 2ac 2n'
_symmetry_space_group_name_H-M 'P n m a'
_atom_sites_solution_hydrogens geom
_atom_sites_solution_primary direct
_atom_sites_solution_secondary difmap
_audit_creation_method SHELXL-97
_cell_angle_alpha 90.00
_cell_angle_beta 90.00
_cell_angle_gamma 90.00
_cell_formula_units_Z 4
_cell_length_a 13.8054(3)
_cell_length_b 12.5572(3)
_cell_length_c 23.6942(6)
_cell_measurement_reflns_used 7373
_cell_measurement_temperature 100(2)
_cell_measurement_theta_max 67
_cell_measurement_theta_min 3
_cell_volume 4107.56(17)
_computing_cell_refinement 'SAINT v7.23A (Bruker, 2005)'
_computing_data_collection 'APEX2 v2.0-2 (Bruker, 2005)'
_computing_data_reduction 'SADABS-2004/1 (Bruker, 2005)'
_computing_molecular_graphics 'XP v5.1 (Bruker, 1998)'
_computing_publication_material 'XCIF v6.12 (Bruker, 2001)'
_computing_structure_refinement 'SHELXL-97 v.97-2 (Sheldrick, 1993-1997)'
_computing_structure_solution 'XS/SHELXTL v6.12 (Bruker, 2001)'
_diffrn_ambient_temperature 100(2)
_diffrn_measured_fraction_theta_full 0.967
_diffrn_measured_fraction_theta_max 0.967
_diffrn_measurement_device_type 'Bruker APEX2 CCD detector'
_diffrn_measurement_method '\w scans'
_diffrn_radiation_monochromator graphite
_diffrn_radiation_source 'fine-focus sealed tube'
_diffrn_radiation_type CuK\a
_diffrn_radiation_wavelength 1.54178
_diffrn_reflns_av_R_equivalents 0.0324
_diffrn_reflns_av_sigmaI/netI 0.0165
_diffrn_reflns_limit_h_max 16
_diffrn_reflns_limit_h_min 0
_diffrn_reflns_limit_k_max 15
_diffrn_reflns_limit_k_min 0
_diffrn_reflns_limit_l_max 28
_diffrn_reflns_limit_l_min 0
_diffrn_reflns_number 34504
_diffrn_reflns_theta_full 67.39
_diffrn_reflns_theta_max 67.39
_diffrn_reflns_theta_min 3.71
_exptl_absorpt_coefficient_mu 9.129
_exptl_absorpt_correction_T_max 0.3613
_exptl_absorpt_correction_T_min 0.0897
_exptl_absorpt_correction_type numerical
_exptl_absorpt_process_details
;
Numerical absorption correction followed by:
SADABS. Program for empirical absorption correction of
area-detector data. University of Goetingen. Germany.
Sheldrick, G. M. 1996
;
_exptl_crystal_colour black
_exptl_crystal_density_diffrn 1.438
_exptl_crystal_density_method 'not measured'
_exptl_crystal_description block
_exptl_crystal_F_000 1820
_exptl_crystal_size_max 0.51
_exptl_crystal_size_mid 0.23
_exptl_crystal_size_min 0.14
_refine_diff_density_max 1.074
_refine_diff_density_min -1.066
_refine_diff_density_rms 0.064
_refine_ls_extinction_coef 0.00017(2)
_refine_ls_extinction_expression Fc^*^=kFc[1+0.001xFc^2^\l^3^/sin(2\q)]^-1/4^
_refine_ls_extinction_method SHELXL
_refine_ls_goodness_of_fit_ref 1.014
_refine_ls_hydrogen_treatment constr
_refine_ls_matrix_type full
_refine_ls_number_parameters 255
_refine_ls_number_reflns 3746
_refine_ls_number_restraints 50
_refine_ls_restrained_S_all 1.015
_refine_ls_R_factor_all 0.0272
_refine_ls_R_factor_gt 0.0268
_refine_ls_shift/su_max 0.001
_refine_ls_shift/su_mean 0.000
_refine_ls_structure_factor_coef Fsqd
_refine_ls_weighting_details 'calc w=1/[\s^2^(Fo^2^)+(0.0300P)^2^+6.6580P] where P=(Fo^2^+2Fc^2^)/3'
_refine_ls_weighting_scheme calc
_refine_ls_wR_factor_gt 0.0659
_refine_ls_wR_factor_ref 0.0662
_reflns_number_gt 3673
_reflns_number_total 3746
_reflns_threshold_expression >2sigma(I)
_cod_data_source_file b800168e.txt
_cod_data_source_block raj9wa
_cod_original_sg_symbol_H-M 'P nma'
_cod_database_code 7103081

loop_
_symmetry_equiv_pos_as_xyz
'x, y, z'
'-x+1/2, -y, z+1/2'
'-x, y+1/2, -z'
'x+1/2, -y+1/2, -z+1/2'
'-x, -y, -z'
'x-1/2, y, -z-1/2'
'x, -y-1/2, z'
'-x-1/2, y-1/2, z-1/2'

loop_
_atom_site_label
_atom_site_type_symbol
_atom_site_fract_x
_atom_site_fract_y
_atom_site_fract_z
_atom_site_U_iso_or_equiv
_atom_site_adp_type
_atom_site_occupancy
_atom_site_symmetry_multiplicity
_atom_site_calc_flag
_atom_site_refinement_flags
_atom_site_disorder_assembly
_atom_site_disorder_group
Sb1 Sb 0.088096(15) 0.2500 0.322216(9) 0.02244(9) Uani 1 2 d S . .
Cl1 Cl 0.22951(6) 0.2500 0.37899(4) 0.02984(19) Uani 1 2 d S . .
Cl2 Cl -0.05352(6) 0.2500 0.26503(4) 0.0310(2) Uani 1 2 d S . .
Cl3 Cl 0.01817(4) 0.11821(4) 0.38067(3) 0.03101(15) Uani 1 1 d . . .
Cl4 Cl 0.15681(4) 0.11665(5) 0.26406(3) 0.03500(16) Uani 1 1 d . . .
C1 C 0.11135(14) 0.34820(17) 0.72184(8) 0.0130(4) Uani 1 1 d . . .
C2 C 0.13698(14) 0.44412(16) 0.69469(8) 0.0143(4) Uani 1 1 d . . .
H2 H 0.1204 0.5101 0.7118 0.017 Uiso 1 1 calc R . .
C3 C 0.18544(14) 0.44419(16) 0.64397(8) 0.0140(4) Uani 1 1 d . . .
H3 H 0.2017 0.5102 0.6268 0.017 Uiso 1 1 calc R . .
C4 C 0.21157(13) 0.34825(16) 0.61676(8) 0.0119(4) Uani 1 1 d . . .
C5 C 0.18709(19) 0.2500 0.64317(11) 0.0110(5) Uani 1 2 d S . .
C6 C 0.13692(19) 0.2500 0.69584(11) 0.0120(6) Uani 1 2 d S . .
C7 C 0.26076(13) 0.34740(16) 0.56349(8) 0.0127(4) Uani 1 1 d . . .
C8 C 0.2837(2) 0.2500 0.53942(11) 0.0136(6) Uani 1 2 d S . .
H8 H 0.3171 0.2500 0.5044 0.016 Uiso 1 2 calc SR . .
C9 C 0.05958(14) 0.34741(17) 0.77449(8) 0.0142(4) Uani 1 1 d . . .
C10 C 0.0363(2) 0.2500 0.79847(12) 0.0153(6) Uani 1 2 d S . .
H10 H 0.0025 0.2500 0.8334 0.018 Uiso 1 2 calc SR . .
C11 C 0.28260(14) 0.45015(16) 0.53256(8) 0.0146(4) Uani 1 1 d . . .
H11 H 0.2963 0.5065 0.5613 0.018 Uiso 1 1 calc R . .
C12 C 0.36994(16) 0.44269(18) 0.49301(9) 0.0214(5) Uani 1 1 d . . .
H12A H 0.3865 0.5139 0.4791 0.032 Uiso 1 1 calc R . .
H12B H 0.3540 0.3964 0.4610 0.032 Uiso 1 1 calc R . .
H12C H 0.4253 0.4129 0.5136 0.032 Uiso 1 1 calc R . .
C13 C 0.19177(16) 0.48355(18) 0.49914(9) 0.0223(5) Uani 1 1 d . . .
H13A H 0.2057 0.5484 0.4776 0.033 Uiso 1 1 calc R . .
H13B H 0.1384 0.4972 0.5254 0.033 Uiso 1 1 calc R . .
H13C H 0.1735 0.4263 0.4731 0.033 Uiso 1 1 calc R . .
C14 C 0.03275(15) 0.45124(17) 0.80308(9) 0.0174(4) Uani 1 1 d . . .
H14 H 0.0153 0.5031 0.7727 0.021 Uiso 1 1 calc R . .
C15 C -0.05480(18) 0.4421(2) 0.84251(10) 0.0281(5) Uani 1 1 d . . .
H15A H -0.0749 0.5134 0.8546 0.042 Uiso 1 1 calc R . .
H15B H -0.0372 0.3996 0.8756 0.042 Uiso 1 1 calc R . .
H15C H -0.1083 0.4075 0.8225 0.042 Uiso 1 1 calc R . .
C16 C 0.12066(18) 0.4968(2) 0.83456(10) 0.0263(5) Uani 1 1 d . . .
H16A H 0.1032 0.5652 0.8517 0.039 Uiso 1 1 calc R . .
H16B H 0.1741 0.5074 0.8079 0.039 Uiso 1 1 calc R . .
H16C H 0.1408 0.4469 0.8641 0.039 Uiso 1 1 calc R . .
C7S C 0.8942(4) 0.7500 1.0447(2) 0.0330(13) Uiso 0.766(8) 2 d SPD A 1
H7S1 H 0.9556 0.7891 1.0461 0.049 Uiso 0.383(4) 1 calc PR A 1
H7S2 H 0.9047 0.6765 1.0571 0.049 Uiso 0.383(4) 1 calc PR A 1
H7S3 H 0.8471 0.7845 1.0696 0.049 Uiso 0.383(4) 1 calc PR A 1
C1S C 0.8560(4) 0.7500 0.98502(18) 0.0189(12) Uiso 0.766(8) 2 d SPD A 1
C2S C 0.7580(4) 0.7500 0.9759(3) 0.0274(12) Uiso 0.766(8) 2 d SPD A 1
H2S H 0.7150 0.7500 1.0072 0.033 Uiso 0.766(8) 2 calc SPR A 1
C3S C 0.7200(4) 0.7500 0.9205(2) 0.0305(12) Uiso 0.766(8) 2 d SPD A 1
H3S H 0.6521 0.7500 0.9140 0.037 Uiso 0.766(8) 2 calc SPR A 1
C4S C 0.7863(4) 0.7500 0.8747(2) 0.0280(12) Uiso 0.766(8) 2 d SPD A 1
H4S H 0.7624 0.7500 0.8371 0.034 Uiso 0.766(8) 2 calc SPR A 1
C5S C 0.8859(5) 0.7500 0.8841(2) 0.0254(13) Uiso 0.766(8) 2 d SPD A 1
H5S H 0.9304 0.7500 0.8535 0.031 Uiso 0.766(8) 2 calc SPR A 1
C6S C 0.9181(3) 0.7500 0.9392(3) 0.0220(10) Uiso 0.766(8) 2 d SPD A 1
H6S H 0.9859 0.7500 0.9461 0.026 Uiso 0.766(8) 2 calc SPR A 1
C7Q C 0.8179(15) 0.7500 1.0518(6) 0.051(5) Uiso 0.234(8) 2 d SPD A 2
H7Q1 H 0.7498 0.7435 1.0629 0.076 Uiso 0.117(4) 1 calc PR A 2
H7Q2 H 0.8445 0.8167 1.0666 0.076 Uiso 0.117(4) 1 calc PR A 2
H7Q3 H 0.8547 0.6898 1.0670 0.076 Uiso 0.117(4) 1 calc PR A 2
C1Q C 0.8253(12) 0.7500 0.9883(5) 0.019(4) Uiso 0.234(8) 2 d SPD A 2
C2Q C 0.7464(8) 0.7500 0.9536(6) 0.013(3) Uiso 0.234(8) 2 d SPD A 2
H2Q H 0.6835 0.7500 0.9699 0.015 Uiso 0.234(8) 2 calc SPR A 2
C3Q C 0.7553(10) 0.7500 0.8936(6) 0.014(3) Uiso 0.234(8) 2 d SPD A 2
H3Q H 0.7018 0.7500 0.8684 0.017 Uiso 0.234(8) 2 calc SPR A 2
C4Q C 0.8536(13) 0.7500 0.8761(7) 0.036(5) Uiso 0.234(8) 2 d SPD A 2
H4Q H 0.8652 0.7500 0.8365 0.043 Uiso 0.234(8) 2 calc SPR A 2
C5Q C 0.9354(14) 0.7500 0.9113(9) 0.053(6) Uiso 0.234(8) 2 d SPD A 2
H5Q H 0.9993 0.7500 0.8964 0.063 Uiso 0.234(8) 2 calc SPR A 2
C6Q C 0.9186(11) 0.7500 0.9672(9) 0.037(5) Uiso 0.234(8) 2 d SPD A 2
H6Q H 0.9718 0.7500 0.9926 0.045 Uiso 0.234(8) 2 calc SPR A 2
C17S C 0.3237(6) 0.2500 0.7991(3) 0.0375(18) Uiso 0.631(7) 2 d SPD . 1
H17A H 0.2576 0.2729 0.8078 0.056 Uiso 0.315(3) 1 calc PR . 1
H17B H 0.3223 0.1780 0.7832 0.056 Uiso 0.315(3) 1 calc PR . 1
H17C H 0.3526 0.2991 0.7717 0.056 Uiso 0.315(3) 1 calc PR . 1
C11S C 0.3829(4) 0.2500 0.8520(2) 0.0233(13) Uiso 0.631(7) 2 d SPD . 1
C12S C 0.4088(3) 0.1551(3) 0.8751(2) 0.0203(12) Uiso 0.631(7) 1 d PD . 1
H12S H 0.3899 0.0901 0.8578 0.024 Uiso 0.631(7) 1 calc PR . 1
C13S C 0.4652(3) 0.1546(3) 0.92618(16) 0.0246(10) Uiso 0.631(7) 1 d PD . 1
H13S H 0.4843 0.0890 0.9428 0.030 Uiso 0.631(7) 1 calc PR . 1
C14S C 0.4912(5) 0.2500 0.9508(3) 0.0299(16) Uiso 0.631(7) 2 d SPD . 1
H14S H 0.5274 0.2500 0.9849 0.036 Uiso 0.631(7) 2 calc SPR . 1
C17Q C 0.4980(10) 0.2500 0.9702(6) 0.045(4) Uiso 0.369(7) 2 d SPD . 2
H17D H 0.5635 0.2780 0.9645 0.067 Uiso 0.185(3) 1 calc PR . 2
H17E H 0.5019 0.1771 0.9847 0.067 Uiso 0.185(3) 1 calc PR . 2
H17F H 0.4634 0.2949 0.9974 0.067 Uiso 0.185(3) 1 calc PR . 2
C11Q C 0.4439(7) 0.2500 0.9144(4) 0.029(2) Uiso 0.369(7) 2 d SPD . 2
C12Q C 0.4231(5) 0.1550(5) 0.8920(4) 0.020(2) Uiso 0.369(7) 1 d PD . 2
H12Q H 0.4419 0.0910 0.9105 0.024 Uiso 0.369(7) 1 calc PR . 2
C13Q C 0.3719(6) 0.1523(7) 0.8397(4) 0.046(2) Uiso 0.369(7) 1 d PD . 2
H13Q H 0.3561 0.0864 0.8223 0.056 Uiso 0.369(7) 1 calc PR . 2
C14Q C 0.3452(15) 0.2500 0.8144(8) 0.076(6) Uiso 0.369(7) 2 d SPD . 2
H14Q H 0.3092 0.2500 0.7802 0.091 Uiso 0.369(7) 2 calc SPR . 2

loop_
_atom_site_aniso_label
_atom_site_aniso_U_11
_atom_site_aniso_U_22
_atom_site_aniso_U_33
_atom_site_aniso_U_23
_atom_site_aniso_U_13
_atom_site_aniso_U_12
Sb1 0.02210(13) 0.01572(13) 0.02951(14) 0.000 -0.01435(8) 0.000
Cl1 0.0258(4) 0.0296(4) 0.0341(4) 0.000 -0.0181(3) 0.000
Cl2 0.0254(4) 0.0278(4) 0.0399(5) 0.000 -0.0199(4) 0.000
Cl3 0.0331(3) 0.0168(3) 0.0431(3) 0.0044(2) -0.0119(3) -0.0027(2)
Cl4 0.0327(3) 0.0333(3) 0.0391(3) -0.0105(3) -0.0144(3) 0.0077(3)
C1 0.0092(8) 0.0178(11) 0.0121(9) -0.0002(8) -0.0019(8) 0.0019(8)
C2 0.0139(9) 0.0139(10) 0.0149(9) -0.0018(8) -0.0014(8) 0.0020(8)
C3 0.0140(9) 0.0142(10) 0.0137(9) 0.0013(8) -0.0018(8) -0.0006(8)
C4 0.0074(8) 0.0161(10) 0.0123(9) 0.0006(8) -0.0021(7) -0.0002(8)
C5 0.0058(12) 0.0159(14) 0.0113(13) 0.000 -0.0027(10) 0.000
C6 0.0081(12) 0.0175(15) 0.0105(13) 0.000 -0.0028(11) 0.000
C7 0.0084(8) 0.0180(10) 0.0115(9) 0.0012(8) -0.0028(7) -0.0016(8)
C8 0.0117(13) 0.0206(15) 0.0087(13) 0.000 0.0000(11) 0.000
C9 0.0094(9) 0.0198(11) 0.0133(9) -0.0009(8) -0.0019(8) 0.0016(8)
C10 0.0127(13) 0.0213(16) 0.0119(13) 0.000 0.0026(11) 0.000
C11 0.0163(10) 0.0156(10) 0.0119(9) 0.0005(8) 0.0001(8) -0.0015(8)
C12 0.0247(11) 0.0209(11) 0.0185(10) 0.0026(9) 0.0070(9) -0.0022(9)
C13 0.0251(11) 0.0203(12) 0.0214(11) 0.0056(9) -0.0068(9) -0.0005(9)
C14 0.0202(10) 0.0171(11) 0.0148(9) 0.0000(8) 0.0067(9) 0.0024(9)
C15 0.0309(12) 0.0239(12) 0.0295(12) -0.0002(10) 0.0172(11) 0.0057(10)
C16 0.0353(13) 0.0239(12) 0.0197(11) -0.0073(9) 0.0035(10) -0.0045(11)

loop_
_atom_type_symbol
_atom_type_description
_atom_type_scat_dispersion_real
_atom_type_scat_dispersion_imag
_atom_type_scat_source
C C 0.0181 0.0091 'International Tables Vol C Tables 4.2.6.8 and 6.1.1.4'
H H 0.0000 0.0000 'International Tables Vol C Tables 4.2.6.8 and 6.1.1.4'
Cl Cl 0.3639 0.7018 'International Tables Vol C Tables 4.2.6.8 and 6.1.1.4'
Sb Sb -0.0562 5.8946 'International Tables Vol C Tables 4.2.6.8 and 6.1.1.4'

loop_
_geom_angle_atom_site_label_1
_geom_angle_atom_site_label_2
_geom_angle_atom_site_label_3
_geom_angle
_geom_angle_site_symmetry_1
_geom_angle_site_symmetry_3
_geom_angle_publ_flag
Cl3 Sb1 Cl3 88.86(3) 7_565 . ?
Cl3 Sb1 Cl4 179.36(2) 7_565 . ?
Cl3 Sb1 Cl4 90.55(2) . . ?
Cl3 Sb1 Cl4 90.54(2) 7_565 7_565 ?
Cl3 Sb1 Cl4 179.36(2) . 7_565 ?
Cl4 Sb1 Cl4 90.05(3) . 7_565 ?
Cl3 Sb1 Cl1 90.22(2) 7_565 . ?
Cl3 Sb1 Cl1 90.22(2) . . ?
Cl4 Sb1 Cl1 90.02(2) . . ?
Cl4 Sb1 Cl1 90.02(2) 7_565 . ?
Cl3 Sb1 Cl2 89.89(2) 7_565 . ?
Cl3 Sb1 Cl2 89.89(2) . . ?
Cl4 Sb1 Cl2 89.87(2) . . ?
Cl4 Sb1 Cl2 89.87(2) 7_565 . ?
Cl1 Sb1 Cl2 179.84(3) . . ?
C2 C1 C6 118.71(18) . . ?
C2 C1 C9 121.76(19) . . ?
C6 C1 C9 119.53(19) . . ?
C3 C2 C1 121.40(18) . . ?
C3 C2 H2 119.3 . . ?
C1 C2 H2 119.3 . . ?
C2 C3 C4 121.48(18) . . ?
C2 C3 H3 119.3 . . ?
C4 C3 H3 119.3 . . ?
C3 C4 C5 118.53(18) . . ?
C3 C4 C7 121.94(18) . . ?
C5 C4 C7 119.53(18) . . ?
C4 C5 C4 120.1(2) 7_565 . ?
C4 C5 C6 119.96(12) 7_565 . ?
C4 C5 C6 119.95(12) . . ?
C1 C6 C1 120.1(3) . 7_565 ?
C1 C6 C5 119.93(13) . . ?
C1 C6 C5 119.93(13) 7_565 . ?
C8 C7 C4 118.49(19) . . ?
C8 C7 C11 120.49(18) . . ?
C4 C7 C11 120.94(18) . . ?
C7 C8 C7 123.9(3) 7_565 . ?
C7 C8 H8 118.1 7_565 . ?
C7 C8 H8 118.1 . . ?
C10 C9 C1 118.48(19) . . ?
C10 C9 C14 121.28(18) . . ?
C1 C9 C14 120.23(18) . . ?
C9 C10 C9 123.8(3) . 7_565 ?
C9 C10 H10 118.1 . . ?
C9 C10 H10 118.1 7_565 . ?
C7 C11 C12 113.65(17) . . ?
C7 C11 C13 108.58(16) . . ?
C12 C11 C13 110.06(17) . . ?
C7 C11 H11 108.1 . . ?
C12 C11 H11 108.1 . . ?
C13 C11 H11 108.1 . . ?
C11 C12 H12A 109.5 . . ?
C11 C12 H12B 109.5 . . ?
H12A C12 H12B 109.5 . . ?
C11 C12 H12C 109.5 . . ?
H12A C12 H12C 109.5 . . ?
H12B C12 H12C 109.5 . . ?
C11 C13 H13A 109.5 . . ?
C11 C13 H13B 109.5 . . ?
H13A C13 H13B 109.5 . . ?
C11 C13 H13C 109.5 . . ?
H13A C13 H13C 109.5 . . ?
H13B C13 H13C 109.5 . . ?
C9 C14 C15 113.64(18) . . ?
C9 C14 C16 110.16(17) . . ?
C15 C14 C16 110.82(18) . . ?
C9 C14 H14 107.3 . . ?
C15 C14 H14 107.3 . . ?
C16 C14 H14 107.3 . . ?
C14 C15 H15A 109.5 . . ?
C14 C15 H15B 109.5 . . ?
H15A C15 H15B 109.5 . . ?
C14 C15 H15C 109.5 . . ?
H15A C15 H15C 109.5 . . ?
H15B C15 H15C 109.5 . . ?
C14 C16 H16A 109.5 . . ?
C14 C16 H16B 109.5 . . ?
H16A C16 H16B 109.5 . . ?
C14 C16 H16C 109.5 . . ?
H16A C16 H16C 109.5 . . ?
H16B C16 H16C 109.5 . . ?
C2S C1S C6S 119.2(4) . . ?
C2S C1S C7S 119.6(5) . . ?
C6S C1S C7S 121.2(5) . . ?
C1S C2S C3S 120.9(5) . . ?
C1S C2S H2S 119.6 . . ?
C3S C2S H2S 119.6 . . ?
C2S C3S C4S 118.1(4) . . ?
C2S C3S H3S 121.0 . . ?
C4S C3S H3S 121.0 . . ?
C5S C4S C3S 121.0(4) . . ?
C5S C4S H4S 119.5 . . ?
C3S C4S H4S 119.5 . . ?
C6S C5S C4S 117.9(5) . . ?
C6S C5S H5S 121.0 . . ?
C4S C5S H5S 121.0 . . ?
C1S C6S C5S 122.9(5) . . ?
C1S C6S H6S 118.5 . . ?
C5S C6S H6S 118.5 . . ?
C1Q C7Q H7Q1 109.5 . . ?
C1Q C7Q H7Q2 109.5 . . ?
H7Q1 C7Q H7Q2 109.5 . . ?
C1Q C7Q H7Q3 109.5 . . ?
H7Q1 C7Q H7Q3 109.5 . . ?
H7Q2 C7Q H7Q3 109.5 . . ?
C2Q C1Q C6Q 121.8(12) . . ?
C2Q C1Q C7Q 123.2(15) . . ?
C6Q C1Q C7Q 115.1(14) . . ?
C1Q C2Q C3Q 122.1(11) . . ?
C1Q C2Q H2Q 119.0 . . ?
C3Q C2Q H2Q 119.0 . . ?
C4Q C3Q C2Q 112.0(11) . . ?
C4Q C3Q H3Q 124.0 . . ?
C2Q C3Q H3Q 124.0 . . ?
C5Q C4Q C3Q 126.5(14) . . ?
C5Q C4Q H4Q 116.8 . . ?
C3Q C4Q H4Q 116.8 . . ?
C6Q C5Q C4Q 116.5(16) . . ?
C6Q C5Q H5Q 121.7 . . ?
C4Q C5Q H5Q 121.7 . . ?
C5Q C6Q C1Q 121.1(15) . . ?
C5Q C6Q H6Q 119.4 . . ?
C1Q C6Q H6Q 119.4 . . ?
C12S C11S C12S 122.4(6) 7_565 . ?
C12S C11S C17S 118.8(3) 7_565 . ?
C12S C11S C17S 118.8(3) . . ?
C11S C12S C13S 119.1(4) . . ?
C11S C12S H12S 120.5 . . ?
C13S C12S H12S 120.5 . . ?
C14S C13S C12S 119.4(4) . . ?
C14S C13S H13S 120.3 . . ?
C12S C13S H13S 120.3 . . ?
C13S C14S C13S 120.5(6) 7_565 . ?
C13S C14S H14S 119.7 7_565 . ?
C13S C14S H14S 119.7 . . ?
C11Q C17Q H17D 109.5 . . ?
C11Q C17Q H17E 109.5 . . ?
H17D C17Q H17E 109.5 . . ?
C11Q C17Q H17F 109.5 . . ?
H17D C17Q H17F 109.5 . . ?
H17E C17Q H17F 109.5 . . ?
C12Q C11Q C12Q 126.5(10) . 7_565 ?
C12Q C11Q C17Q 116.7(5) . . ?
C12Q C11Q C17Q 116.8(5) 7_565 . ?
C11Q C12Q C13Q 118.1(7) . . ?
C11Q C12Q H12Q 120.9 . . ?
C13Q C12Q H12Q 120.9 . . ?
C14Q C13Q C12Q 118.5(10) . . ?
C14Q C13Q H13Q 120.8 . . ?
C12Q C13Q H13Q 120.8 . . ?
C13Q C14Q C13Q 120.3(15) 7_565 . ?
C13Q C14Q H14Q 119.9 7_565 . ?
C13Q C14Q H14Q 119.9 . . ?

loop_
_geom_bond_atom_site_label_1
_geom_bond_atom_site_label_2
_geom_bond_distance
_geom_bond_site_symmetry_2
_geom_bond_publ_flag
Sb1 Cl3 2.3642(6) 7_565 ?
Sb1 Cl3 2.3642(6) . ?
Sb1 Cl4 2.3671(6) . ?
Sb1 Cl4 2.3671(6) 7_565 ?
Sb1 Cl1 2.3709(8) . ?
Sb1 Cl2 2.3788(8) . ?
C1 C2 1.411(3) . ?
C1 C6 1.423(2) . ?
C1 C9 1.438(3) . ?
C2 C3 1.375(3) . ?
C2 H2 0.9500 . ?
C3 C4 1.413(3) . ?
C3 H3 0.9500 . ?
C4 C5 1.424(2) . ?
C4 C7 1.433(3) . ?
C5 C4 1.424(2) 7_565 ?
C5 C6 1.427(4) . ?
C6 C1 1.423(2) 7_565 ?
C7 C8 1.386(2) . ?
C7 C11 1.514(3) . ?
C8 C7 1.386(2) 7_565 ?
C8 H8 0.9500 . ?
C9 C10 1.386(2) . ?
C9 C14 1.515(3) . ?
C10 C9 1.386(2) 7_565 ?
C10 H10 0.9500 . ?
C11 C12 1.530(3) . ?
C11 C13 1.541(3) . ?
C11 H11 1.0000 . ?
C12 H12A 0.9800 . ?
C12 H12B 0.9800 . ?
C12 H12C 0.9800 . ?
C13 H13A 0.9800 . ?
C13 H13B 0.9800 . ?
C13 H13C 0.9800 . ?
C14 C15 1.532(3) . ?
C14 C16 1.535(3) . ?
C14 H14 1.0000 . ?
C15 H15A 0.9800 . ?
C15 H15B 0.9800 . ?
C15 H15C 0.9800 . ?
C16 H16A 0.9800 . ?
C16 H16B 0.9800 . ?
C16 H16C 0.9800 . ?
C7S C1S 1.509(6) . ?
C7S H7S1 0.9800 . ?
C7S H7S2 0.9800 . ?
C7S H7S3 0.9800 . ?
C1S C2S 1.371(7) . ?
C1S C6S 1.382(8) . ?
C2S C3S 1.413(7) . ?
C2S H2S 0.9500 . ?
C3S C4S 1.419(7) . ?
C3S H3S 0.9500 . ?
C4S C5S 1.394(7) . ?
C4S H4S 0.9500 . ?
C5S C6S 1.380(8) . ?
C5S H5S 0.9500 . ?
C6S H6S 0.9500 . ?
C7Q C1Q 1.508(13) . ?
C7Q H7Q1 0.9800 . ?
C7Q H7Q2 0.9800 . ?
C7Q H7Q3 0.9800 . ?
C1Q C2Q 1.365(13) . ?
C1Q C6Q 1.381(16) . ?
C2Q C3Q 1.425(14) . ?
C2Q H2Q 0.9500 . ?
C3Q C4Q 1.420(14) . ?
C3Q H3Q 0.9500 . ?
C4Q C5Q 1.404(17) . ?
C4Q H4Q 0.9500 . ?
C5Q C6Q 1.345(17) . ?
C5Q H5Q 0.9500 . ?
C6Q H6Q 0.9500 . ?
C17S C11S 1.495(8) . ?
C17S H17A 0.9800 . ?
C17S H17B 0.9800 . ?
C17S H17C 0.9800 . ?
C11S C12S 1.359(5) 7_565 ?
C11S C12S 1.359(5) . ?
C12S C13S 1.438(6) . ?
C12S H12S 0.9500 . ?
C13S C14S 1.380(5) . ?
C13S H13S 0.9500 . ?
C14S C13S 1.380(5) 7_565 ?
C14S H14S 0.9500 . ?
C17Q C11Q 1.519(12) . ?
C17Q H17D 0.9800 . ?
C17Q H17E 0.9800 . ?
C17Q H17F 0.9800 . ?
C11Q C12Q 1.337(7) . ?
C11Q C12Q 1.337(7) 7_565 ?
C12Q C13Q 1.427(9) . ?
C12Q H12Q 0.9500 . ?
C13Q C14Q 1.415(11) . ?
C13Q H13Q 0.9500 . ?
C14Q C13Q 1.415(11) 7_565 ?
C14Q H14Q 0.9500 . ?

loop_
_geom_torsion_atom_site_label_1
_geom_torsion_atom_site_label_2
_geom_torsion_atom_site_label_3
_geom_torsion_atom_site_label_4
_geom_torsion
_geom_torsion_site_symmetry_1
_geom_torsion_site_symmetry_2
_geom_torsion_site_symmetry_3
_geom_torsion_site_symmetry_4
_geom_torsion_publ_flag
C6 C1 C2 C3 0.2(3) . . . . ?
C9 C1 C2 C3 -179.17(18) . . . . ?
C1 C2 C3 C4 0.1(3) . . . . ?
C2 C3 C4 C5 -0.3(3) . . . . ?
C2 C3 C4 C7 179.03(18) . . . . ?
C3 C4 C5 C4 179.50(15) . . . 7_565 ?
C7 C4 C5 C4 0.1(4) . . . 7_565 ?
C3 C4 C5 C6 0.2(3) . . . . ?
C7 C4 C5 C6 -179.1(2) . . . . ?
C2 C1 C6 C1 -179.41(16) . . . 7_565 ?
C9 C1 C6 C1 0.0(4) . . . 7_565 ?
C2 C1 C6 C5 -0.3(3) . . . . ?
C9 C1 C6 C5 179.1(2) . . . . ?
C4 C5 C6 C1 -179.2(2) 7_565 . . . ?
C4 C5 C6 C1 0.1(4) . . . . ?
C4 C5 C6 C1 -0.1(4) 7_565 . . 7_565 ?
C4 C5 C6 C1 179.2(2) . . . 7_565 ?
C3 C4 C7 C8 -179.8(2) . . . . ?
C5 C4 C7 C8 -0.4(3) . . . . ?
C3 C4 C7 C11 -3.0(3) . . . . ?
C5 C4 C7 C11 176.33(19) . . . . ?
C4 C7 C8 C7 0.8(4) . . . 7_565 ?
C11 C7 C8 C7 -175.96(17) . . . 7_565 ?
C2 C1 C9 C10 179.6(2) . . . . ?
C6 C1 C9 C10 0.2(3) . . . . ?
C2 C1 C9 C14 -1.3(3) . . . . ?
C6 C1 C9 C14 179.32(19) . . . . ?
C1 C9 C10 C9 -0.4(4) . . . 7_565 ?
C14 C9 C10 C9 -179.53(18) . . . 7_565 ?
C8 C7 C11 C12 -29.1(3) . . . . ?
C4 C7 C11 C12 154.14(18) . . . . ?
C8 C7 C11 C13 93.7(2) . . . . ?
C4 C7 C11 C13 -83.0(2) . . . . ?
C10 C9 C14 C15 -25.4(3) . . . . ?
C1 C9 C14 C15 155.45(19) . . . . ?
C10 C9 C14 C16 99.6(2) . . . . ?
C1 C9 C14 C16 -79.5(2) . . . . ?
C6S C1S C2S C3S 0.000(3) . . . . ?
C7S C1S C2S C3S 180.000(2) . . . . ?
C1S C2S C3S C4S 0.000(2) . . . . ?
C2S C3S C4S C5S 0.000(3) . . . . ?
C3S C4S C5S C6S 0.000(3) . . . . ?
C2S C1S C6S C5S 0.000(3) . . . . ?
C7S C1S C6S C5S 180.000(3) . . . . ?
C4S C5S C6S C1S 0.000(3) . . . . ?
C6Q C1Q C2Q C3Q 0.000(6) . . . . ?
C7Q C1Q C2Q C3Q 180.000(6) . . . . ?
C1Q C2Q C3Q C4Q 0.000(6) . . . . ?
C2Q C3Q C4Q C5Q 0.000(10) . . . . ?
C3Q C4Q C5Q C6Q 0.000(12) . . . . ?
C4Q C5Q C6Q C1Q 0.000(7) . . . . ?
C2Q C1Q C6Q C5Q 0.000(11) . . . . ?
C7Q C1Q C6Q C5Q 180.000(7) . . . . ?
C12S C11S C12S C13S 0.4(8) 7_565 . . . ?
C17S C11S C12S C13S -179.6(5) . . . . ?
C11S C12S C13S C14S 0.4(6) . . . . ?
C12S C13S C14S C13S -1.2(9) . . . 7_565 ?
C12Q C11Q C12Q C13Q -1.4(15) 7_565 . . . ?
C17Q C11Q C12Q C13Q 179.7(9) . . . . ?
C11Q C12Q C13Q C14Q -0.4(15) . . . . ?
C12Q C13Q C14Q C13Q 2(2) . . . 7_565 ?
